data_4313906
loop_
_publ_author_name
'Aaron P. Holm'
'Seon-Mi Park'
'Cathie L. Condron'
'Marilyn M. Olmstead'
'Hyungrak Kim'
'Peter Klavins'
'Fernande Grandjean'
'Rapha\"el P. Hermann'
'Gary J. Long'
'Mercouri G. Kanatzidis'
'Susan M. Kauzlarich'
'Sung-Jin Kim'

_publ_section_title
;
 Eu10Mn6Sb13: A New Ternary Rare-Earth Transition-Metal Zintl Phase
;
_journal_name_full 'Inorganic Chemistry'
_journal_page_first 4660
_journal_page_last 4667
_journal_paper_doi 10.1021/ic034054w
_journal_volume 42
_journal_year 2003
_chemical_formula_sum 'Eu10 Mn6 Sb13'
_chemical_formula_weight 3431.99
_chemical_name_common Eu10Mn6Sb13
_space_group_IT_number 12
_symmetry_cell_setting monoclinic
_symmetry_space_group_name_Hall '-C 2y'
_symmetry_space_group_name_H-M 'C 1 2/m 1'
_atom_sites_solution_primary direct
_atom_sites_solution_secondary difmap
_audit_creation_method SHELXL-97
_cell_angle_alpha 90.00
_cell_angle_beta 108.0780(10)
_cell_angle_gamma 90.00
_cell_formula_units_Z 4
_cell_length_a 15.1791(6)
_cell_length_b 19.1919(7)
_cell_length_c 12.2679(4)
_cell_measurement_reflns_used 4924
_cell_measurement_temperature 90(2)
_cell_measurement_theta_max 28.21
_cell_measurement_theta_min 3.49
_cell_volume 3397.4(2)
_computing_cell_refinement 'Bruker SMART'
_computing_data_collection 'Bruker SMART'
_computing_data_reduction 'Bruker SAINT'
_computing_molecular_graphics 'Balls & Sticks ver 1.35'
_computing_publication_material 'SHELXL-97 (Sheldrick, 1997)'
_computing_structure_refinement 'SHELXL-97 (Sheldrick, 1997)'
_computing_structure_solution 'SHELXS-97 (Sheldrick, 1990)'
_diffrn_ambient_temperature 90(2)
_diffrn_detector_area_resol_mean 8.3
_diffrn_measured_fraction_theta_full 0.851
_diffrn_measured_fraction_theta_max 0.851
_diffrn_measurement_device_type 'Bruker SMART 1000'
_diffrn_measurement_method \w
_diffrn_radiation_monochromator graphite
_diffrn_radiation_source 'normal-focus sealed tube'
_diffrn_radiation_type MoK\a
_diffrn_radiation_wavelength 0.71073
_diffrn_reflns_av_R_equivalents 0.0699
_diffrn_reflns_av_sigmaI/netI 0.0573
_diffrn_reflns_limit_h_max 20
_diffrn_reflns_limit_h_min -20
_diffrn_reflns_limit_k_max 25
_diffrn_reflns_limit_k_min -25
_diffrn_reflns_limit_l_max 16
_diffrn_reflns_limit_l_min -16
_diffrn_reflns_number 17443
_diffrn_reflns_theta_full 28.28
_diffrn_reflns_theta_max 28.28
_diffrn_reflns_theta_min 2.15
_diffrn_standards_decay_% <0.1
_diffrn_standards_number '50 frames remeasured'
_exptl_absorpt_coefficient_mu 30.397
_exptl_absorpt_correction_T_max 0.4765
_exptl_absorpt_correction_T_min 0.2055
_exptl_absorpt_correction_type empirical
_exptl_absorpt_process_details 'XPREP v. 6.12 (Sheldrick, 2002)'
_exptl_crystal_colour silver
_exptl_crystal_density_diffrn 6.710
_exptl_crystal_density_meas 0
_exptl_crystal_density_method 'not measured'
_exptl_crystal_description plate
_exptl_crystal_F_000 5772
_exptl_crystal_size_max 0.02
_exptl_crystal_size_mid 0.009
_exptl_crystal_size_min 0.007
_refine_diff_density_max 7.835
_refine_diff_density_min -3.024
_refine_diff_density_rms 0.534
_refine_ls_extinction_method SHELXL
_refine_ls_goodness_of_fit_ref 0.940
_refine_ls_matrix_type full
_refine_ls_number_parameters 141
_refine_ls_number_reflns 3715
_refine_ls_number_restraints 0
_refine_ls_restrained_S_all 0.940
_refine_ls_R_factor_all 0.0657
_refine_ls_R_factor_gt 0.0410
_refine_ls_shift/su_max 0.000
_refine_ls_shift/su_mean 0.000
_refine_ls_structure_factor_coef Fsqd
_refine_ls_weighting_details 'calc w=1/[\s^2^(Fo^2^)+(0.0553P)^2^] where P=(Fo^2^+2Fc^2^)/3'
_refine_ls_weighting_scheme calc
_refine_ls_wR_factor_gt 0.0920
_refine_ls_wR_factor_ref 0.1032
_reflns_number_gt 2603
_reflns_number_total 3715
_reflns_threshold_expression >2sigma(I)
_cod_data_source_file ic034054wsi20030506_111529.cif
_cod_data_source_block c2mnew
_cod_original_sg_symbol_H-M 'C 2/m'
_cod_database_code 4313906

loop_
_symmetry_equiv_pos_as_xyz
'x, y, z'
'-x, y, -z'
'x+1/2, y+1/2, z'
'-x+1/2, y+1/2, -z'
'-x, -y, -z'
'x, -y, z'
'-x+1/2, -y+1/2, -z'
'x+1/2, -y+1/2, z'

loop_
_atom_site_label
_atom_site_type_symbol
_atom_site_fract_x
_atom_site_fract_y
_atom_site_fract_z
_atom_site_U_iso_or_equiv
_atom_site_adp_type
_atom_site_occupancy
_atom_site_symmetry_multiplicity
_atom_site_calc_flag
_atom_site_refinement_flags
_atom_site_disorder_assembly
_atom_site_disorder_group
Eu1 Eu 0.0000 0.38126(5) 0.5000 0.00571(19) Uani 1 2 d S . .
Eu2 Eu 0.0000 0.38848(5) 0.0000 0.00654(19) Uani 1 2 d S . .
Eu3 Eu 0.32031(5) 0.38155(3) 0.17082(6) 0.00977(16) Uani 1 1 d . . .
Eu4 Eu 0.23655(5) 0.38185(3) -0.16492(6) 0.00932(16) Uani 1 1 d . . .
Eu5 Eu 0.25214(4) 0.37228(3) 0.49974(5) 0.00638(15) Uani 1 1 d . . .
Eu6 Eu 0.5000 0.34985(5) 0.0000 0.0094(2) Uani 1 2 d S . .
Eu7 Eu 0.5000 0.36425(5) 0.5000 0.0068(2) Uani 1 2 d S . .
Sb1 Sb 0.16615(9) 0.5000 0.63092(11) 0.0063(2) Uani 1 2 d S . .
Sb2 Sb 0.06971(7) 0.38576(4) 0.27610(8) 0.00722(18) Uani 1 1 d . . .
Sb3 Sb 0.16654(8) 0.5000 0.00388(11) 0.0062(2) Uani 1 2 d S . .
Sb4 Sb 0.15425(7) 0.26290(5) 0.00002(8) 0.0093(2) Uani 1 1 d . . .
Sb5 Sb 0.43237(6) 0.34300(5) 0.72569(8) 0.00998(19) Uani 1 1 d . . .
Sb6 Sb 0.35384(9) 0.5000 0.38395(11) 0.0072(2) Uani 1 2 d S . .
Sb7 Sb 0.43265(8) 0.5000 0.73456(10) 0.0039(2) Uiso 1 2 d S . .
Sb8 Sb 0.39915(9) 0.5000 0.00166(11) 0.0088(3) Uani 1 2 d S . .
Sb9 Sb 0.15977(6) 0.25271(4) 0.63756(8) 0.00493(18) Uani 1 1 d . . .
Mn1 Mn 0.1671(2) 0.5000 0.2350(3) 0.0095(6) Uani 1 2 d S . .
Mn2 Mn 0.0503(2) 0.5000 -0.2272(3) 0.0101(6) Uani 1 2 d S . .
Mn3 Mn 0.04289(15) 0.26921(11) 0.77063(19) 0.0099(4) Uani 1 1 d . . .
Mn4 Mn 0.15724(15) 0.26797(11) 0.22855(19) 0.0097(4) Uani 1 1 d . . .

loop_
_atom_site_aniso_label
_atom_site_aniso_U_11
_atom_site_aniso_U_22
_atom_site_aniso_U_33
_atom_site_aniso_U_23
_atom_site_aniso_U_13
_atom_site_aniso_U_12
Eu1 0.0049(4) 0.0086(4) 0.0042(4) 0.000 0.0022(3) 0.000
Eu2 0.0073(4) 0.0077(4) 0.0046(4) 0.000 0.0018(3) 0.000
Eu3 0.0133(4) 0.0077(3) 0.0074(3) 0.0003(2) 0.0018(3) 0.0009(2)
Eu4 0.0136(4) 0.0070(3) 0.0066(3) 0.0002(2) 0.0021(3) 0.0014(2)
Eu5 0.0043(3) 0.0112(3) 0.0042(3) 0.0004(2) 0.0021(3) 0.0007(2)
Eu6 0.0100(5) 0.0105(4) 0.0074(5) 0.000 0.0023(4) 0.000
Eu7 0.0037(4) 0.0133(5) 0.0036(4) 0.000 0.0014(3) 0.000
Sb1 0.0089(6) 0.0034(5) 0.0066(6) 0.000 0.0025(5) 0.000
Sb2 0.0081(4) 0.0086(4) 0.0049(4) 0.0002(3) 0.0020(3) 0.0000(3)
Sb3 0.0059(6) 0.0058(5) 0.0069(6) 0.000 0.0021(5) 0.000
Sb4 0.0105(5) 0.0118(4) 0.0055(4) -0.0005(3) 0.0022(4) 0.0008(3)
Sb5 0.0088(4) 0.0151(4) 0.0063(4) 0.0015(3) 0.0029(3) 0.0011(3)
Sb6 0.0090(6) 0.0040(5) 0.0081(6) 0.000 0.0021(5) 0.000
Sb8 0.0087(6) 0.0071(5) 0.0104(6) 0.000 0.0030(5) 0.000
Sb9 0.0043(4) 0.0059(4) 0.0049(4) 0.0004(3) 0.0021(3) 0.0016(3)
Mn1 0.0075(14) 0.0089(13) 0.0124(15) 0.000 0.0037(12) 0.000
Mn2 0.0092(14) 0.0111(14) 0.0101(15) 0.000 0.0034(12) 0.000
Mn3 0.0071(10) 0.0139(10) 0.0093(10) -0.0008(8) 0.0033(8) -0.0003(8)
Mn4 0.0081(10) 0.0119(10) 0.0086(10) -0.0008(8) 0.0021(8) 0.0006(8)

loop_
_atom_type_symbol
_atom_type_description
_atom_type_scat_dispersion_real
_atom_type_scat_dispersion_imag
_atom_type_scat_source
Mn Mn 0.3368 0.7283 'International Tables Vol C Tables 4.2.6.8 and 6.1.1.4'
Sb Sb -0.5866 1.5461 'International Tables Vol C Tables 4.2.6.8 and 6.1.1.4'
Eu Eu -0.1578 3.6682 'International Tables Vol C Tables 4.2.6.8 and 6.1.1.4'

loop_
_geom_angle_atom_site_label_1
_geom_angle_atom_site_label_2
_geom_angle_atom_site_label_3
_geom_angle
_geom_angle_site_symmetry_1
_geom_angle_site_symmetry_3
_geom_angle_publ_flag
Sb2 Eu1 Sb2 176.95(4) . 2_556 ?
Sb2 Eu1 Sb1 89.60(3) . . ?
Sb2 Eu1 Sb1 88.35(3) 2_556 . ?
Sb2 Eu1 Sb1 88.35(3) . 5_566 ?
Sb2 Eu1 Sb1 89.60(3) 2_556 5_566 ?
Sb1 Eu1 Sb1 96.09(4) . 5_566 ?
Sb2 Eu1 Sb9 88.27(2) . 2_556 ?
Sb2 Eu1 Sb9 93.89(2) 2_556 2_556 ?
Sb1 Eu1 Sb9 176.39(3) . 2_556 ?
Sb1 Eu1 Sb9 86.76(2) 5_566 2_556 ?
Sb2 Eu1 Sb9 93.89(2) . . ?
Sb2 Eu1 Sb9 88.27(2) 2_556 . ?
Sb1 Eu1 Sb9 86.76(2) . . ?
Sb1 Eu1 Sb9 176.39(3) 5_566 . ?
Sb9 Eu1 Sb9 90.48(3) 2_556 . ?
Sb2 Eu1 Eu5 53.906(19) . . ?
Sb2 Eu1 Eu5 126.264(19) 2_556 . ?
Sb1 Eu1 Eu5 55.76(2) . . ?
Sb1 Eu1 Eu5 128.52(3) 5_566 . ?
Sb9 Eu1 Eu5 120.67(2) 2_556 . ?
Sb9 Eu1 Eu5 55.006(18) . . ?
Sb2 Eu1 Eu5 126.264(19) . 2_556 ?
Sb2 Eu1 Eu5 53.906(19) 2_556 2_556 ?
Sb1 Eu1 Eu5 128.52(3) . 2_556 ?
Sb1 Eu1 Eu5 55.76(2) 5_566 2_556 ?
Sb9 Eu1 Eu5 55.006(18) 2_556 2_556 ?
Sb9 Eu1 Eu5 120.67(2) . 2_556 ?
Eu5 Eu1 Eu5 174.84(3) . 2_556 ?
Sb2 Eu1 Mn3 45.02(4) . 2_556 ?
Sb2 Eu1 Mn3 137.45(4) 2_556 2_556 ?
Sb1 Eu1 Mn3 133.18(4) . 2_556 ?
Sb1 Eu1 Mn3 93.72(4) 5_566 2_556 ?
Sb9 Eu1 Mn3 44.15(4) 2_556 2_556 ?
Sb9 Eu1 Mn3 85.89(4) . 2_556 ?
Eu5 Eu1 Mn3 82.84(3) . 2_556 ?
Eu5 Eu1 Mn3 94.25(3) 2_556 2_556 ?
Sb2 Eu1 Mn3 137.45(4) . . ?
Sb2 Eu1 Mn3 45.02(4) 2_556 . ?
Sb1 Eu1 Mn3 93.72(4) . . ?
Sb1 Eu1 Mn3 133.18(4) 5_566 . ?
Sb9 Eu1 Mn3 85.89(4) 2_556 . ?
Sb9 Eu1 Mn3 44.15(4) . . ?
Eu5 Eu1 Mn3 94.25(3) . . ?
Eu5 Eu1 Mn3 82.84(3) 2_556 . ?
Mn3 Eu1 Mn3 111.84(7) 2_556 . ?
Sb2 Eu2 Sb2 178.14(4) 2 . ?
Sb2 Eu2 Sb3 91.49(3) 2 . ?
Sb2 Eu2 Sb3 89.72(3) . . ?
Sb2 Eu2 Sb3 89.72(3) 2 5_565 ?
Sb2 Eu2 Sb3 91.49(3) . 5_565 ?
Sb3 Eu2 Sb3 99.17(4) . 5_565 ?
Sb2 Eu2 Sb4 89.24(3) 2 2 ?
Sb2 Eu2 Sb4 89.42(3) . 2 ?
Sb3 Eu2 Sb4 174.53(3) . 2 ?
Sb3 Eu2 Sb4 86.25(2) 5_565 2 ?
Sb2 Eu2 Sb4 89.42(3) 2 . ?
Sb2 Eu2 Sb4 89.24(3) . . ?
Sb3 Eu2 Sb4 86.25(2) . . ?
Sb3 Eu2 Sb4 174.53(3) 5_565 . ?
Sb4 Eu2 Sb4 88.34(4) 2 . ?
Sb2 Eu2 Mn2 135.23(5) 2 5_565 ?
Sb2 Eu2 Mn2 46.25(4) . 5_565 ?
Sb3 Eu2 Mn2 87.21(4) . 5_565 ?
Sb3 Eu2 Mn2 46.66(5) 5_565 5_565 ?
Sb4 Eu2 Mn2 96.09(4) 2 5_565 ?
Sb4 Eu2 Mn2 135.01(5) . 5_565 ?
Sb2 Eu2 Mn2 46.25(4) 2 . ?
Sb2 Eu2 Mn2 135.23(5) . . ?
Sb3 Eu2 Mn2 46.66(5) . . ?
Sb3 Eu2 Mn2 87.21(4) 5_565 . ?
Sb4 Eu2 Mn2 135.01(5) 2 . ?
Sb4 Eu2 Mn2 96.09(4) . . ?
Mn2 Eu2 Mn2 110.93(6) 5_565 . ?
Sb2 Eu2 Mn3 45.09(4) 2 1_554 ?
Sb2 Eu2 Mn3 133.36(4) . 1_554 ?
Sb3 Eu2 Mn3 95.39(4) . 1_554 ?
Sb3 Eu2 Mn3 132.82(4) 5_565 1_554 ?
Sb4 Eu2 Mn3 81.30(4) 2 1_554 ?
Sb4 Eu2 Mn3 45.19(4) . 1_554 ?
Mn2 Eu2 Mn3 177.39(5) 5_565 1_554 ?
Mn2 Eu2 Mn3 71.19(4) . 1_554 ?
Sb2 Eu2 Mn3 133.36(4) 2 2_556 ?
Sb2 Eu2 Mn3 45.09(4) . 2_556 ?
Sb3 Eu2 Mn3 132.82(4) . 2_556 ?
Sb3 Eu2 Mn3 95.39(4) 5_565 2_556 ?
Sb4 Eu2 Mn3 45.19(4) 2 2_556 ?
Sb4 Eu2 Mn3 81.30(4) . 2_556 ?
Mn2 Eu2 Mn3 71.19(4) 5_565 2_556 ?
Mn2 Eu2 Mn3 177.39(5) . 2_556 ?
Mn3 Eu2 Mn3 106.74(7) 1_554 2_556 ?
Sb2 Eu2 Mn4 45.21(4) 2 2 ?
Sb2 Eu2 Mn4 133.23(4) . 2 ?
Sb3 Eu2 Mn4 134.47(4) . 2 ?
Sb3 Eu2 Mn4 94.60(4) 5_565 2 ?
Sb4 Eu2 Mn4 45.00(4) 2 2 ?
Sb4 Eu2 Mn4 80.98(4) . 2 ?
Mn2 Eu2 Mn4 131.14(5) 5_565 2 ?
Mn2 Eu2 Mn4 91.42(5) . 2 ?
Mn3 Eu2 Mn4 46.67(5) 1_554 2 ?
Mn3 Eu2 Mn4 88.15(5) 2_556 2 ?
Sb2 Eu2 Mn4 133.23(4) 2 . ?
Sb2 Eu2 Mn4 45.21(4) . . ?
Sb3 Eu2 Mn4 94.60(4) . . ?
Sb3 Eu2 Mn4 134.47(4) 5_565 . ?
Sb4 Eu2 Mn4 80.98(4) 2 . ?
Sb4 Eu2 Mn4 45.00(4) . . ?
Mn2 Eu2 Mn4 91.42(5) 5_565 . ?
Mn2 Eu2 Mn4 131.14(5) . . ?
Mn3 Eu2 Mn4 88.15(5) 1_554 . ?
Mn3 Eu2 Mn4 46.67(5) 2_556 . ?
Mn4 Eu2 Mn4 105.95(7) 2 . ?
Sb6 Eu3 Sb9 90.86(3) . 7_556 ?
Sb6 Eu3 Sb3 85.85(3) . . ?
Sb9 Eu3 Sb3 143.29(3) 7_556 . ?
Sb6 Eu3 Mn3 117.34(5) . 7_556 ?
Sb9 Eu3 Mn3 47.15(4) 7_556 7_556 ?
Sb3 Eu3 Mn3 156.49(5) . 7_556 ?
Sb6 Eu3 Mn1 48.91(5) . . ?
Sb9 Eu3 Mn1 104.81(5) 7_556 . ?
Sb3 Eu3 Mn1 48.07(5) . . ?
Mn3 Eu3 Mn1 151.67(6) 7_556 . ?
Sb6 Eu3 Sb8 91.40(3) . . ?
Sb9 Eu3 Sb8 155.69(3) 7_556 . ?
Sb3 Eu3 Sb8 61.02(3) . . ?
Mn3 Eu3 Sb8 111.41(4) 7_556 . ?
Mn1 Eu3 Sb8 94.81(4) . . ?
Sb6 Eu3 Mn4 101.92(4) . . ?
Sb9 Eu3 Mn4 47.03(4) 7_556 . ?
Sb3 Eu3 Mn4 97.99(4) . . ?
Mn3 Eu3 Mn4 81.77(5) 7_556 . ?
Mn1 Eu3 Mn4 78.49(5) . . ?
Sb8 Eu3 Mn4 154.50(5) . . ?
Sb6 Eu3 Sb4 142.65(3) . . ?
Sb9 Eu3 Sb4 79.56(3) 7_556 . ?
Sb3 Eu3 Sb4 81.17(3) . . ?
Mn3 Eu3 Sb4 81.88(4) 7_556 . ?
Mn1 Eu3 Sb4 98.57(5) . . ?
Sb8 Eu3 Sb4 111.94(3) . . ?
Mn4 Eu3 Sb4 46.39(4) . . ?
Sb6 Eu3 Sb4 163.48(4) . 7 ?
Sb9 Eu3 Sb4 79.44(2) 7_556 7 ?
Sb3 Eu3 Sb4 109.92(3) . 7 ?
Mn3 Eu3 Sb4 46.64(4) 7_556 7 ?
Mn1 Eu3 Sb4 146.57(6) . 7 ?
Sb8 Eu3 Sb4 92.11(3) . 7 ?
Mn4 Eu3 Sb4 81.29(4) . 7 ?
Sb4 Eu3 Sb4 48.90(3) . 7 ?
Sb6 Eu3 Sb5 88.60(3) . 2_656 ?
Sb9 Eu3 Sb5 75.36(3) 7_556 2_656 ?
Sb3 Eu3 Sb5 140.91(3) . 2_656 ?
Mn3 Eu3 Sb5 43.97(4) 7_556 2_656 ?
Mn1 Eu3 Sb5 137.32(5) . 2_656 ?
Sb8 Eu3 Sb5 80.51(3) . 2_656 ?
Mn4 Eu3 Sb5 121.00(4) . 2_656 ?
Sb4 Eu3 Sb5 122.69(3) . 2_656 ?
Sb4 Eu3 Sb5 76.08(3) 7 2_656 ?
Sb6 Eu3 Eu4 137.23(3) . . ?
Sb9 Eu3 Eu4 130.65(3) 7_556 . ?
Sb3 Eu3 Eu4 55.54(2) . . ?
Mn3 Eu3 Eu4 101.26(4) 7_556 . ?
Mn1 Eu3 Eu4 102.33(6) . . ?
Sb8 Eu3 Eu4 55.87(2) . . ?
Mn4 Eu3 Eu4 101.12(4) . . ?
Sb4 Eu3 Eu4 56.07(2) . . ?
Sb4 Eu3 Eu4 56.10(2) 7 . ?
Sb5 Eu3 Eu4 109.25(2) 2_656 . ?
Sb6 Eu3 Eu6 123.24(3) . . ?
Sb9 Eu3 Eu6 108.50(3) 7_556 . ?
Sb3 Eu3 Eu6 103.73(3) . . ?
Mn3 Eu3 Eu6 61.37(4) 7_556 . ?
Mn1 Eu3 Eu6 146.01(4) . . ?
Sb8 Eu3 Eu6 51.24(2) . . ?
Mn4 Eu3 Eu6 130.60(4) . . ?
Sb4 Eu3 Eu6 93.92(2) . . ?
Sb4 Eu3 Eu6 49.71(2) 7 . ?
Sb5 Eu3 Eu6 49.509(17) 2_656 . ?
Eu4 Eu3 Eu6 59.785(15) . . ?
Sb1 Eu4 Sb9 90.08(3) 1_554 1_554 ?
Sb1 Eu4 Sb3 85.21(3) 1_554 . ?
Sb9 Eu4 Sb3 143.39(3) 1_554 . ?
Sb1 Eu4 Mn4 117.26(4) 1_554 7 ?
Sb9 Eu4 Mn4 47.46(4) 1_554 7 ?
Sb3 Eu4 Mn4 157.17(5) . 7 ?
Sb1 Eu4 Sb8 90.09(3) 1_554 . ?
Sb9 Eu4 Sb8 155.31(3) 1_554 . ?
Sb3 Eu4 Sb8 61.15(3) . . ?
Mn4 Eu4 Sb8 111.82(4) 7 . ?
Sb1 Eu4 Mn2 48.95(5) 1_554 . ?
Sb9 Eu4 Mn2 103.88(5) 1_554 . ?
Sb3 Eu4 Mn2 48.00(5) . . ?
Mn4 Eu4 Mn2 151.11(6) 7 . ?
Sb8 Eu4 Mn2 94.74(4) . . ?
Sb1 Eu4 Sb4 142.30(3) 1_554 . ?
Sb9 Eu4 Sb4 80.41(3) 1_554 . ?
Sb3 Eu4 Sb4 81.45(2) . . ?
Mn4 Eu4 Sb4 82.29(4) 7 . ?
Sb8 Eu4 Sb4 113.27(3) . . ?
Mn2 Eu4 Sb4 97.93(5) . . ?
Sb1 Eu4 Sb4 163.49(3) 1_554 7 ?
Sb9 Eu4 Sb4 80.30(2) 1_554 7 ?
Sb3 Eu4 Sb4 110.49(3) . 7 ?
Mn4 Eu4 Sb4 46.77(4) 7 7 ?
Sb8 Eu4 Sb4 93.12(3) . 7 ?
Mn2 Eu4 Sb4 146.51(5) . 7 ?
Sb4 Eu4 Sb4 49.38(3) . 7 ?
Sb1 Eu4 Mn3 101.50(5) 1_554 1_554 ?
Sb9 Eu4 Mn3 47.10(4) 1_554 1_554 ?
Sb3 Eu4 Mn3 98.42(4) . 1_554 ?
Mn4 Eu4 Mn3 81.74(5) 7 1_554 ?
Sb8 Eu4 Mn3 155.85(5) . 1_554 ?
Mn2 Eu4 Mn3 77.83(5) . 1_554 ?
Sb4 Eu4 Mn3 46.72(4) . 1_554 ?
Sb4 Eu4 Mn3 81.78(4) 7 1_554 ?
Sb1 Eu4 Sb5 88.31(3) 1_554 1_554 ?
Sb9 Eu4 Sb5 74.42(2) 1_554 1_554 ?
Sb3 Eu4 Sb5 141.43(3) . 1_554 ?
Mn4 Eu4 Sb5 43.59(4) 7 1_554 ?
Sb8 Eu4 Sb5 80.91(3) . 1_554 ?
Mn2 Eu4 Sb5 137.19(5) . 1_554 ?
Sb4 Eu4 Sb5 123.06(3) . 1_554 ?
Sb4 Eu4 Sb5 76.23(2) 7 1_554 ?
Mn3 Eu4 Sb5 120.12(4) 1_554 1_554 ?
Sb1 Eu4 Eu3 136.24(3) 1_554 . ?
Sb9 Eu4 Eu3 132.41(3) 1_554 . ?
Sb3 Eu4 Eu3 55.25(2) . . ?
Mn4 Eu4 Eu3 102.22(4) 7 . ?
Sb8 Eu4 Eu3 56.46(2) . . ?
Mn2 Eu4 Eu3 101.89(5) . . ?
Sb4 Eu4 Eu3 56.81(2) . . ?
Sb4 Eu4 Eu3 56.97(2) 7 . ?
Mn3 Eu4 Eu3 102.15(4) 1_554 . ?
Sb5 Eu4 Eu3 110.26(3) 1_554 . ?
Sb1 Eu4 Eu6 122.42(3) 1_554 . ?
Sb9 Eu4 Eu6 108.74(3) 1_554 . ?
Sb3 Eu4 Eu6 104.31(3) . . ?
Mn4 Eu4 Eu6 61.38(4) 7 . ?
Sb8 Eu4 Eu6 51.74(2) . . ?
Mn2 Eu4 Eu6 146.44(4) . . ?
Sb4 Eu4 Eu6 95.08(2) . . ?
Sb4 Eu4 Eu6 50.24(2) 7 . ?
Mn3 Eu4 Eu6 131.48(4) 1_554 . ?
Sb5 Eu4 Eu6 49.533(17) 1_554 . ?
Eu3 Eu4 Eu6 60.776(15) . . ?
Sb2 Eu5 Sb5 174.64(3) . . ?
Sb2 Eu5 Sb9 95.67(3) . . ?
Sb5 Eu5 Sb9 80.14(3) . . ?
Sb2 Eu5 Sb1 89.46(3) . . ?
Sb5 Eu5 Sb1 93.75(3) . . ?
Sb9 Eu5 Sb1 88.46(2) . . ?
Sb2 Eu5 Sb6 88.20(3) . . ?
Sb5 Eu5 Sb6 96.19(3) . . ?
Sb9 Eu5 Sb6 174.89(3) . . ?
Sb1 Eu5 Sb6 88.23(3) . . ?
Sb2 Eu5 Sb9 90.05(3) . 7_556 ?
Sb5 Eu5 Sb9 86.86(3) . 7_556 ?
Sb9 Eu5 Sb9 93.20(2) . 7_556 ?
Sb1 Eu5 Sb9 178.30(3) . 7_556 ?
Sb6 Eu5 Sb9 90.13(3) . 7_556 ?
Sb2 Eu5 Eu7 126.43(2) . . ?
Sb5 Eu5 Eu7 54.653(18) . . ?
Sb9 Eu5 Eu7 122.56(3) . . ?
Sb1 Eu5 Eu7 123.94(3) . . ?
Sb6 Eu5 Eu7 56.74(2) . . ?
Sb9 Eu5 Eu7 55.27(2) 7_556 . ?
Sb2 Eu5 Mn4 45.87(4) . . ?
Sb5 Eu5 Mn4 130.17(4) . . ?
Sb9 Eu5 Mn4 88.67(4) . . ?
Sb1 Eu5 Mn4 134.62(4) . . ?
Sb6 Eu5 Mn4 96.43(4) . . ?
Sb9 Eu5 Mn4 45.18(4) 7_556 . ?
Eu7 Eu5 Mn4 95.00(4) . . ?
Sb2 Eu5 Eu1 53.642(18) . . ?
Sb5 Eu5 Eu1 125.30(2) . . ?
Sb9 Eu5 Eu1 57.58(2) . . ?
Sb1 Eu5 Eu1 55.81(2) . . ?
Sb6 Eu5 Eu1 123.09(3) . . ?
Sb9 Eu5 Eu1 124.97(3) 7_556 . ?
Eu7 Eu5 Eu1 179.75(3) . . ?
Mn4 Eu5 Eu1 85.20(4) . . ?
Sb2 Eu5 Eu4 122.14(3) . 1_556 ?
Sb5 Eu5 Eu4 57.70(2) . 1_556 ?
Sb9 Eu5 Eu4 52.036(19) . 1_556 ?
Sb1 Eu5 Eu4 50.14(2) . 1_556 ?
Sb6 Eu5 Eu4 122.96(3) . 1_556 ?
Sb9 Eu5 Eu4 131.35(2) 7_556 1_556 ?
Eu7 Eu5 Eu4 111.177(19) . 1_556 ?
Mn4 Eu5 Eu4 140.07(4) . 1_556 ?
Eu1 Eu5 Eu4 68.726(14) . 1_556 ?
Sb2 Eu5 Eu3 67.02(2) . . ?
Sb5 Eu5 Eu3 113.79(2) . . ?
Sb9 Eu5 Eu3 136.26(2) . . ?
Sb1 Eu5 Eu3 128.89(2) . . ?
Sb6 Eu5 Eu3 48.53(2) . . ?
Sb9 Eu5 Eu3 49.462(18) 7_556 . ?
Eu7 Eu5 Eu3 59.407(13) . . ?
Mn4 Eu5 Eu3 49.89(3) . . ?
Eu1 Eu5 Eu3 120.666(18) . . ?
Eu4 Eu5 Eu3 169.23(2) 1_556 . ?
Sb4 Eu6 Sb4 94.51(4) 7 8 ?
Sb4 Eu6 Sb5 88.63(3) 7 1_554 ?
Sb4 Eu6 Sb5 88.17(3) 8 1_554 ?
Sb4 Eu6 Sb5 88.17(3) 7 2_656 ?
Sb4 Eu6 Sb5 88.63(3) 8 2_656 ?
Sb5 Eu6 Sb5 175.29(5) 1_554 2_656 ?
Sb4 Eu6 Sb8 160.82(3) 7 5_665 ?
Sb4 Eu6 Sb8 104.67(3) 8 5_665 ?
Sb5 Eu6 Sb8 91.59(3) 1_554 5_665 ?
Sb5 Eu6 Sb8 92.57(3) 2_656 5_665 ?
Sb4 Eu6 Sb8 104.67(3) 7 . ?
Sb4 Eu6 Sb8 160.82(3) 8 . ?
Sb5 Eu6 Sb8 92.57(3) 1_554 . ?
Sb5 Eu6 Sb8 91.59(3) 2_656 . ?
Sb8 Eu6 Sb8 56.16(4) 5_665 . ?
Sb4 Eu6 Mn4 45.96(4) 7 7 ?
Sb4 Eu6 Mn4 83.66(4) 8 7 ?
Sb5 Eu6 Mn4 43.85(4) 1_554 7 ?
Sb5 Eu6 Mn4 132.25(4) 2_656 7 ?
Sb8 Eu6 Mn4 134.98(4) 5_665 7 ?
Sb8 Eu6 Mn4 109.90(4) . 7 ?
Sb4 Eu6 Mn4 83.66(4) 7 8 ?
Sb4 Eu6 Mn4 45.96(4) 8 8 ?
Sb5 Eu6 Mn4 132.25(4) 1_554 8 ?
Sb5 Eu6 Mn4 43.85(4) 2_656 8 ?
Sb8 Eu6 Mn4 109.90(4) 5_665 8 ?
Sb8 Eu6 Mn4 134.98(4) . 8 ?
Mn4 Eu6 Mn4 107.19(7) 7 8 ?
Sb4 Eu6 Mn3 83.53(4) 7 8_554 ?
Sb4 Eu6 Mn3 45.86(4) 8 8_554 ?
Sb5 Eu6 Mn3 43.63(4) 1_554 8_554 ?
Sb5 Eu6 Mn3 132.44(4) 2_656 8_554 ?
Sb8 Eu6 Mn3 109.55(4) 5_665 8_554 ?
Sb8 Eu6 Mn3 135.81(4) . 8_554 ?
Mn4 Eu6 Mn3 46.88(5) 7 8_554 ?
Mn4 Eu6 Mn3 88.63(5) 8 8_554 ?
Sb4 Eu6 Mn3 45.86(4) 7 7_556 ?
Sb4 Eu6 Mn3 83.53(4) 8 7_556 ?
Sb5 Eu6 Mn3 132.44(4) 1_554 7_556 ?
Sb5 Eu6 Mn3 43.63(4) 2_656 7_556 ?
Sb8 Eu6 Mn3 135.81(4) 5_665 7_556 ?
Sb8 Eu6 Mn3 109.55(4) . 7_556 ?
Mn4 Eu6 Mn3 88.63(5) 7 7_556 ?
Mn4 Eu6 Mn3 46.88(5) 8 7_556 ?
Mn3 Eu6 Mn3 106.84(7) 8_554 7_556 ?
Sb4 Eu6 Eu4 137.40(3) 7 2_655 ?
Sb4 Eu6 Eu4 58.40(2) 8 2_655 ?
Sb5 Eu6 Eu4 119.388(19) 1_554 2_655 ?
Sb5 Eu6 Eu4 61.453(19) 2_656 2_655 ?
Sb8 Eu6 Eu4 57.40(2) 5_665 2_655 ?
Sb8 Eu6 Eu4 105.25(3) . 2_655 ?
Mn4 Eu6 Eu4 140.95(4) 7 2_655 ?
Mn4 Eu6 Eu4 53.76(3) 8 2_655 ?
Mn3 Eu6 Eu4 95.37(3) 8_554 2_655 ?
Mn3 Eu6 Eu4 95.32(3) 7_556 2_655 ?
Sb4 Eu6 Eu4 58.40(2) 7 . ?
Sb4 Eu6 Eu4 137.40(3) 8 . ?
Sb5 Eu6 Eu4 61.453(19) 1_554 . ?
Sb5 Eu6 Eu4 119.388(19) 2_656 . ?
Sb8 Eu6 Eu4 105.25(3) 5_665 . ?
Sb8 Eu6 Eu4 57.40(2) . . ?
Mn4 Eu6 Eu4 53.76(3) 7 . ?
Mn4 Eu6 Eu4 140.96(4) 8 . ?
Mn3 Eu6 Eu4 95.32(3) 8_554 . ?
Mn3 Eu6 Eu4 95.37(3) 7_556 . ?
Eu4 Eu6 Eu4 162.02(3) 2_655 . ?
Sb5 Eu7 Sb5 165.64(5) 2_656 . ?
Sb5 Eu7 Sb9 81.84(2) 2_656 7_556 ?
Sb5 Eu7 Sb9 88.54(3) . 7_556 ?
Sb5 Eu7 Sb9 88.54(3) 2_656 8 ?
Sb5 Eu7 Sb9 81.84(2) . 8 ?
Sb9 Eu7 Sb9 95.89(4) 7_556 8 ?
Sb5 Eu7 Sb6 96.53(3) 2_656 5_666 ?
Sb5 Eu7 Sb6 94.36(3) . 5_666 ?
Sb9 Eu7 Sb6 172.40(3) 7_556 5_666 ?
Sb9 Eu7 Sb6 91.48(2) 8 5_666 ?
Sb5 Eu7 Sb6 94.36(3) 2_656 . ?
Sb5 Eu7 Sb6 96.53(3) . . ?
Sb9 Eu7 Sb6 91.48(2) 7_556 . ?
Sb9 Eu7 Sb6 172.40(3) 8 . ?
Sb6 Eu7 Sb6 81.21(4) 5_666 . ?
Sb5 Eu7 Eu5 55.139(19) 2_656 2_656 ?
Sb5 Eu7 Eu5 125.58(2) . 2_656 ?
Sb9 Eu7 Eu5 126.50(2) 7_556 2_656 ?
Sb9 Eu7 Eu5 57.319(18) 8 2_656 ?
Sb6 Eu7 Eu5 56.72(2) 5_666 2_656 ?
Sb6 Eu7 Eu5 119.11(3) . 2_656 ?
Sb5 Eu7 Eu5 125.58(2) 2_656 . ?
Sb5 Eu7 Eu5 55.139(19) . . ?
Sb9 Eu7 Eu5 57.319(18) 7_556 . ?
Sb9 Eu7 Eu5 126.50(2) 8 . ?
Sb6 Eu7 Eu5 119.11(3) 5_666 . ?
Sb6 Eu7 Eu5 56.72(2) . . ?
Eu5 Eu7 Eu5 175.30(3) 2_656 . ?
Sb5 Eu7 Eu3 57.73(2) 2_656 . ?
Sb5 Eu7 Eu3 123.64(2) . . ?
Sb9 Eu7 Eu3 53.531(18) 7_556 . ?
Sb9 Eu7 Eu3 134.60(3) 8 . ?
Sb6 Eu7 Eu3 119.40(3) 5_666 . ?
Sb6 Eu7 Eu3 52.19(2) . . ?
Eu5 Eu7 Eu3 110.763(14) 2_656 . ?
Eu5 Eu7 Eu3 68.832(14) . . ?
Sb5 Eu7 Eu3 123.64(2) 2_656 2_656 ?
Sb5 Eu7 Eu3 57.73(2) . 2_656 ?
Sb9 Eu7 Eu3 134.60(3) 7_556 2_656 ?
Sb9 Eu7 Eu3 53.531(18) 8 2_656 ?
Sb6 Eu7 Eu3 52.19(2) 5_666 2_656 ?
Sb6 Eu7 Eu3 119.40(3) . 2_656 ?
Eu5 Eu7 Eu3 68.832(14) 2_656 2_656 ?
Eu5 Eu7 Eu3 110.763(14) . 2_656 ?
Eu3 Eu7 Eu3 170.77(3) . 2_656 ?
Mn2 Sb1 Eu4 69.52(5) 1_556 6_566 ?
Mn2 Sb1 Eu4 69.52(5) 1_556 1_556 ?
Eu4 Sb1 Eu4 86.78(4) 6_566 1_556 ?
Mn2 Sb1 Eu5 133.810(19) 1_556 6_565 ?
Eu4 Sb1 Eu5 77.46(2) 6_566 6_565 ?
Eu4 Sb1 Eu5 140.49(4) 1_556 6_565 ?
Mn2 Sb1 Eu5 133.810(19) 1_556 . ?
Eu4 Sb1 Eu5 140.49(4) 6_566 . ?
Eu4 Sb1 Eu5 77.46(2) 1_556 . ?
Eu5 Sb1 Eu5 92.03(4) 6_565 . ?
Mn2 Sb1 Eu1 77.29(5) 1_556 . ?
Eu4 Sb1 Eu1 146.59(4) 6_566 . ?
Eu4 Sb1 Eu1 85.196(19) 1_556 . ?
Eu5 Sb1 Eu1 126.47(4) 6_565 . ?
Eu5 Sb1 Eu1 68.427(19) . . ?
Mn2 Sb1 Eu1 77.29(5) 1_556 5_566 ?
Eu4 Sb1 Eu1 85.196(19) 6_566 5_566 ?
Eu4 Sb1 Eu1 146.59(4) 1_556 5_566 ?
Eu5 Sb1 Eu1 68.427(19) 6_565 5_566 ?
Eu5 Sb1 Eu1 126.47(4) . 5_566 ?
Eu1 Sb1 Eu1 83.91(4) . 5_566 ?
Mn3 Sb2 Mn4 66.60(6) 2_556 . ?
Mn3 Sb2 Mn1 158.57(9) 2_556 . ?
Mn4 Sb2 Mn1 106.78(7) . . ?
Mn3 Sb2 Mn2 105.68(8) 2_556 5_565 ?
Mn4 Sb2 Mn2 156.50(9) . 5_565 ?
Mn1 Sb2 Mn2 71.93(7) . 5_565 ?
Mn3 Sb2 Eu2 79.33(5) 2_556 . ?
Mn4 Sb2 Eu2 79.31(5) . . ?
Mn1 Sb2 Eu2 79.39(7) . . ?
Mn2 Sb2 Eu2 77.40(7) 5_565 . ?
Mn3 Sb2 Eu1 79.08(5) 2_556 . ?
Mn4 Sb2 Eu1 117.44(5) . . ?
Mn1 Sb2 Eu1 120.51(7) . . ?
Mn2 Sb2 Eu1 80.79(7) 5_565 . ?
Eu2 Sb2 Eu1 143.68(3) . . ?
Mn3 Sb2 Eu5 114.89(5) 2_556 . ?
Mn4 Sb2 Eu5 76.96(5) . . ?
Mn1 Sb2 Eu5 81.60(7) . . ?
Mn2 Sb2 Eu5 124.90(7) 5_565 . ?
Eu2 Sb2 Eu5 143.67(3) . . ?
Eu1 Sb2 Eu5 72.45(2) . . ?
Mn1 Sb3 Mn2 143.91(10) . . ?
Mn1 Sb3 Eu2 77.22(5) . . ?
Mn2 Sb3 Eu2 75.50(5) . . ?
Mn1 Sb3 Eu2 77.22(5) . 5_565 ?
Mn2 Sb3 Eu2 75.50(5) . 5_565 ?
Eu2 Sb3 Eu2 80.83(4) . 5_565 ?
Mn1 Sb3 Eu3 67.27(5) . 6_565 ?
Mn2 Sb3 Eu3 133.74(3) . 6_565 ?
Eu2 Sb3 Eu3 144.26(4) . 6_565 ?
Eu2 Sb3 Eu3 87.43(2) 5_565 6_565 ?
Mn1 Sb3 Eu3 67.27(5) . . ?
Mn2 Sb3 Eu3 133.74(3) . . ?
Eu2 Sb3 Eu3 87.43(2) . . ?
Eu2 Sb3 Eu3 144.26(4) 5_565 . ?
Eu3 Sb3 Eu3 82.69(4) 6_565 . ?
Mn1 Sb3 Eu4 133.98(4) . 6_565 ?
Mn2 Sb3 Eu4 67.19(5) . 6_565 ?
Eu2 Sb3 Eu4 142.54(4) . 6_565 ?
Eu2 Sb3 Eu4 86.70(2) 5_565 6_565 ?
Eu3 Sb3 Eu4 69.21(2) 6_565 6_565 ?
Eu3 Sb3 Eu4 120.83(4) . 6_565 ?
Mn1 Sb3 Eu4 133.98(4) . . ?
Mn2 Sb3 Eu4 67.19(5) . . ?
Eu2 Sb3 Eu4 86.70(2) . . ?
Eu2 Sb3 Eu4 142.54(4) 5_565 . ?
Eu3 Sb3 Eu4 120.83(4) 6_565 . ?
Eu3 Sb3 Eu4 69.21(2) . . ?
Eu4 Sb3 Eu4 82.09(3) 6_565 . ?
Mn4 Sb4 Mn3 145.54(7) . 1_554 ?
Mn4 Sb4 Sb4 107.29(7) . 7 ?
Mn3 Sb4 Sb4 107.15(6) 1_554 7 ?
Mn4 Sb4 Eu6 78.86(5) . 7 ?
Mn3 Sb4 Eu6 79.34(5) 1_554 7 ?
Sb4 Sb4 Eu6 127.59(5) 7 7 ?
Mn4 Sb4 Eu2 76.66(5) . . ?
Mn3 Sb4 Eu2 76.44(5) 1_554 . ?
Sb4 Sb4 Eu2 143.84(5) 7 . ?
Eu6 Sb4 Eu2 88.57(3) 7 . ?
Mn4 Sb4 Eu4 130.96(5) . . ?
Mn3 Sb4 Eu4 66.81(5) 1_554 . ?
Sb4 Sb4 Eu4 65.41(3) 7 . ?
Eu6 Sb4 Eu4 146.13(3) 7 . ?
Eu2 Sb4 Eu4 84.64(2) . . ?
Mn4 Sb4 Eu4 66.03(5) . 7 ?
Mn3 Sb4 Eu4 129.74(5) 1_554 7 ?
Sb4 Sb4 Eu4 65.21(3) 7 7 ?
Eu6 Sb4 Eu4 71.36(2) 7 7 ?
Eu2 Sb4 Eu4 140.11(3) . 7 ?
Eu4 Sb4 Eu4 130.62(3) . 7 ?
Mn4 Sb4 Eu3 66.32(5) . . ?
Mn3 Sb4 Eu3 131.37(5) 1_554 . ?
Sb4 Sb4 Eu3 65.74(4) 7 . ?
Eu6 Sb4 Eu3 145.16(3) 7 . ?
Eu2 Sb4 Eu3 84.68(2) . . ?
Eu4 Sb4 Eu3 67.12(2) . . ?
Eu4 Sb4 Eu3 92.60(3) 7 . ?
Mn4 Sb4 Eu3 130.24(5) . 7 ?
Mn3 Sb4 Eu3 65.47(5) 1_554 7 ?
Sb4 Sb4 Eu3 65.36(3) 7 7 ?
Eu6 Sb4 Eu3 71.70(2) 7 7 ?
Eu2 Sb4 Eu3 139.44(3) . 7 ?
Eu4 Sb4 Eu3 92.51(3) . 7 ?
Eu4 Sb4 Eu3 66.94(2) 7 7 ?
Eu3 Sb4 Eu3 131.10(3) . 7 ?
Mn4 Sb5 Mn3 69.16(7) 7_556 8 ?
Mn4 Sb5 Sb7 141.45(6) 7_556 . ?
Mn3 Sb5 Sb7 143.31(6) 8 . ?
Mn4 Sb5 Eu6 80.24(5) 7_556 1_556 ?
Mn3 Sb5 Eu6 80.84(5) 8 1_556 ?
Sb7 Sb5 Eu6 85.67(4) . 1_556 ?
Mn4 Sb5 Eu7 126.24(6) 7_556 . ?
Mn3 Sb5 Eu7 86.18(5) 8 . ?
Sb7 Sb5 Eu7 84.75(3) . . ?
Eu6 Sb5 Eu7 143.50(3) 1_556 . ?
Mn4 Sb5 Eu5 88.21(6) 7_556 . ?
Mn3 Sb5 Eu5 128.01(6) 8 . ?
Sb7 Sb5 Eu5 81.42(3) . . ?
Eu6 Sb5 Eu5 142.35(3) 1_556 . ?
Eu7 Sb5 Eu5 70.21(2) . . ?
Mn4 Sb5 Eu3 128.56(6) 7_556 2_656 ?
Mn3 Sb5 Eu3 65.18(5) 8 2_656 ?
Sb7 Sb5 Eu3 78.16(3) . 2_656 ?
Eu6 Sb5 Eu3 70.49(2) 1_556 2_656 ?
Eu7 Sb5 Eu3 73.09(2) . 2_656 ?
Eu5 Sb5 Eu3 139.24(3) . 2_656 ?
Mn4 Sb5 Eu4 64.31(5) 7_556 1_556 ?
Mn3 Sb5 Eu4 127.58(5) 8 1_556 ?
Sb7 Sb5 Eu4 77.15(3) . 1_556 ?
Eu6 Sb5 Eu4 69.01(2) 1_556 1_556 ?
Eu7 Sb5 Eu4 141.52(3) . 1_556 ?
Eu5 Sb5 Eu4 73.66(2) . 1_556 ?
Eu3 Sb5 Eu4 133.60(3) 2_656 1_556 ?
Mn1 Sb6 Eu3 67.92(5) . . ?
Mn1 Sb6 Eu3 67.92(5) . 6_565 ?
Eu3 Sb6 Eu3 84.47(4) . 6_565 ?
Mn1 Sb6 Eu5 77.30(5) . 6_565 ?
Eu3 Sb6 Eu5 145.21(4) . 6_565 ?
Eu3 Sb6 Eu5 81.996(19) 6_565 6_565 ?
Mn1 Sb6 Eu5 77.30(5) . . ?
Eu3 Sb6 Eu5 81.996(19) . . ?
Eu3 Sb6 Eu5 145.21(4) 6_565 . ?
Eu5 Sb6 Eu5 91.20(4) 6_565 . ?
Mn1 Sb6 Eu7 130.61(2) . 5_666 ?
Eu3 Sb6 Eu7 138.93(4) . 5_666 ?
Eu3 Sb6 Eu7 74.528(18) 6_565 5_666 ?
Eu5 Sb6 Eu7 66.537(17) 6_565 5_666 ?
Eu5 Sb6 Eu7 133.37(4) . 5_666 ?
Mn1 Sb6 Eu7 130.61(2) . . ?
Eu3 Sb6 Eu7 74.528(18) . . ?
Eu3 Sb6 Eu7 138.93(4) 6_565 . ?
Eu5 Sb6 Eu7 133.37(4) 6_565 . ?
Eu5 Sb6 Eu7 66.537(17) . . ?
Eu7 Sb6 Eu7 98.79(4) 5_666 . ?
Sb5 Sb7 Sb5 175.91(6) 6_565 . ?
Sb8 Sb8 Eu6 61.92(2) 5_665 5_665 ?
Sb8 Sb8 Eu6 61.92(2) 5_665 . ?
Eu6 Sb8 Eu6 123.84(4) 5_665 . ?
Sb8 Sb8 Eu4 121.09(4) 5_665 . ?
Eu6 Sb8 Eu4 144.49(4) 5_665 . ?
Eu6 Sb8 Eu4 70.859(17) . . ?
Sb8 Sb8 Eu4 121.09(4) 5_665 6_565 ?
Eu6 Sb8 Eu4 70.860(17) 5_665 6_565 ?
Eu6 Sb8 Eu4 144.49(4) . 6_565 ?
Eu4 Sb8 Eu4 80.64(4) . 6_565 ?
Sb8 Sb8 Eu3 121.92(5) 5_665 6_565 ?
Eu6 Sb8 Eu3 71.359(16) 5_665 6_565 ?
Eu6 Sb8 Eu3 144.82(4) . 6_565 ?
Eu4 Sb8 Eu3 116.99(4) . 6_565 ?
Eu4 Sb8 Eu3 67.67(2) 6_565 6_565 ?
Sb8 Sb8 Eu3 121.92(5) 5_665 . ?
Eu6 Sb8 Eu3 144.82(4) 5_665 . ?
Eu6 Sb8 Eu3 71.359(16) . . ?
Eu4 Sb8 Eu3 67.67(2) . . ?
Eu4 Sb8 Eu3 116.99(4) 6_565 . ?
Eu3 Sb8 Eu3 80.23(3) 6_565 . ?
Mn3 Sb9 Mn4 111.85(7) . 7_556 ?
Mn3 Sb9 Eu7 82.98(5) . 7_556 ?
Mn4 Sb9 Eu7 129.48(5) 7_556 7_556 ?
Mn3 Sb9 Eu5 130.74(5) . . ?
Mn4 Sb9 Eu5 84.24(5) 7_556 . ?
Eu7 Sb9 Eu5 123.18(3) 7_556 . ?
Mn3 Sb9 Eu4 68.84(5) . 1_556 ?
Mn4 Sb9 Eu4 68.01(5) 7_556 1_556 ?
Eu7 Sb9 Eu4 151.57(3) 7_556 1_556 ?
Eu5 Sb9 Eu4 76.11(2) . 1_556 ?
Mn3 Sb9 Eu5 141.78(5) . 7_556 ?
Mn4 Sb9 Eu5 73.76(5) 7_556 7_556 ?
Eu7 Sb9 Eu5 67.41(2) 7_556 7_556 ?
Eu5 Sb9 Eu5 86.80(2) . 7_556 ?
Eu4 Sb9 Eu5 139.27(3) 1_556 7_556 ?
Mn3 Sb9 Eu3 67.67(5) . 7_556 ?
Mn4 Sb9 Eu3 68.25(5) 7_556 7_556 ?
Eu7 Sb9 Eu3 74.85(2) 7_556 7_556 ?
Eu5 Sb9 Eu3 152.08(3) . 7_556 ?
Eu4 Sb9 Eu3 96.94(3) 1_556 7_556 ?
Eu5 Sb9 Eu3 81.18(2) 7_556 7_556 ?
Mn3 Sb9 Eu1 74.32(5) . . ?
Mn4 Sb9 Eu1 143.12(5) 7_556 . ?
Eu7 Sb9 Eu1 86.82(3) 7_556 . ?
Eu5 Sb9 Eu1 67.41(2) . . ?
Eu4 Sb9 Eu1 82.14(2) 1_556 . ?
Eu5 Sb9 Eu1 124.94(3) 7_556 . ?
Eu3 Sb9 Eu1 139.29(3) 7_556 . ?
Sb2 Mn1 Sb2 104.32(10) . 6_565 ?
Sb2 Mn1 Sb3 110.20(8) . . ?
Sb2 Mn1 Sb3 110.20(8) 6_565 . ?
Sb2 Mn1 Sb6 111.25(8) . . ?
Sb2 Mn1 Sb6 111.25(8) 6_565 . ?
Sb3 Mn1 Sb6 109.53(10) . . ?
Sb2 Mn1 Eu3 168.18(8) . 6_565 ?
Sb2 Mn1 Eu3 87.50(3) 6_565 6_565 ?
Sb3 Mn1 Eu3 64.66(5) . 6_565 ?
Sb6 Mn1 Eu3 63.17(5) . 6_565 ?
Sb2 Mn1 Eu3 87.50(3) . . ?
Sb2 Mn1 Eu3 168.18(8) 6_565 . ?
Sb3 Mn1 Eu3 64.66(5) . . ?
Sb6 Mn1 Eu3 63.17(5) . . ?
Eu3 Mn1 Eu3 80.68(6) 6_565 . ?
Sb2 Mn1 Eu2 55.40(5) . . ?
Sb2 Mn1 Eu2 108.13(9) 6_565 . ?
Sb3 Mn1 Eu2 56.85(5) . . ?
Sb6 Mn1 Eu2 140.56(5) . . ?
Eu3 Mn1 Eu2 121.38(8) 6_565 . ?
Eu3 Mn1 Eu2 78.47(4) . . ?
Sb2 Mn1 Eu2 108.13(9) . 5_565 ?
Sb2 Mn1 Eu2 55.40(5) 6_565 5_565 ?
Sb3 Mn1 Eu2 56.85(5) . 5_565 ?
Sb6 Mn1 Eu2 140.56(5) . 5_565 ?
Eu3 Mn1 Eu2 78.47(4) 6_565 5_565 ?
Eu3 Mn1 Eu2 121.38(8) . 5_565 ?
Eu2 Mn1 Eu2 67.64(6) . 5_565 ?
Sb2 Mn2 Sb2 103.37(10) 5_565 2 ?
Sb2 Mn2 Sb1 110.84(8) 5_565 1_554 ?
Sb2 Mn2 Sb1 110.84(8) 2 1_554 ?
Sb2 Mn2 Sb3 112.12(8) 5_565 . ?
Sb2 Mn2 Sb3 112.12(8) 2 . ?
Sb1 Mn2 Sb3 107.59(11) 1_554 . ?
Sb2 Mn2 Eu4 88.13(3) 5_565 6_565 ?
Sb2 Mn2 Eu4 168.19(8) 2 6_565 ?
Sb1 Mn2 Eu4 61.52(5) 1_554 6_565 ?
Sb3 Mn2 Eu4 64.81(6) . 6_565 ?
Sb2 Mn2 Eu4 168.19(8) 5_565 . ?
Sb2 Mn2 Eu4 88.13(3) 2 . ?
Sb1 Mn2 Eu4 61.52(5) 1_554 . ?
Sb3 Mn2 Eu4 64.81(6) . . ?
Eu4 Mn2 Eu4 80.27(7) 6_565 . ?
Sb2 Mn2 Eu2 56.35(4) 5_565 5_565 ?
Sb2 Mn2 Eu2 109.60(9) 2 5_565 ?
Sb1 Mn2 Eu2 139.48(6) 1_554 5_565 ?
Sb3 Mn2 Eu2 57.84(5) . 5_565 ?
Eu4 Mn2 Eu2 78.89(4) 6_565 5_565 ?
Eu4 Mn2 Eu2 122.56(9) . 5_565 ?
Sb2 Mn2 Eu2 109.60(9) 5_565 . ?
Sb2 Mn2 Eu2 56.35(4) 2 . ?
Sb1 Mn2 Eu2 139.48(6) 1_554 . ?
Sb3 Mn2 Eu2 57.84(5) . . ?
Eu4 Mn2 Eu2 122.56(9) 6_565 . ?
Eu4 Mn2 Eu2 78.89(4) . . ?
Eu2 Mn2 Eu2 69.07(6) 5_565 . ?
Sb5 Mn3 Sb2 107.47(8) 8_455 2_556 ?
Sb5 Mn3 Sb9 105.12(8) 8_455 . ?
Sb2 Mn3 Sb9 115.91(8) 2_556 . ?
Sb5 Mn3 Sb4 108.43(8) 8_455 1_556 ?
Sb2 Mn3 Sb4 112.64(8) 2_556 1_556 ?
Sb9 Mn3 Sb4 106.82(8) . 1_556 ?
Sb5 Mn3 Mn4 55.40(6) 8_455 2_556 ?
Sb2 Mn3 Mn4 56.85(6) 2_556 2_556 ?
Sb9 Mn3 Mn4 145.31(10) . 2_556 ?
Sb4 Mn3 Mn4 106.77(8) 1_556 2_556 ?
Sb5 Mn3 Eu3 70.85(5) 8_455 7_556 ?
Sb2 Mn3 Eu3 178.28(8) 2_556 7_556 ?
Sb9 Mn3 Eu3 65.18(5) . 7_556 ?
Sb4 Mn3 Eu3 67.89(5) 1_556 7_556 ?
Mn4 Mn3 Eu3 121.47(8) 2_556 7_556 ?
Sb5 Mn3 Eu4 164.03(8) 8_455 1_556 ?
Sb2 Mn3 Eu4 88.24(6) 2_556 1_556 ?
Sb9 Mn3 Eu4 64.06(5) . 1_556 ?
Sb4 Mn3 Eu4 66.48(5) 1_556 1_556 ?
Mn4 Mn3 Eu4 140.02(8) 2_556 1_556 ?
Eu3 Mn3 Eu4 93.46(5) 7_556 1_556 ?
Sb5 Mn3 Eu6 55.53(4) 8_455 7_556 ?
Sb2 Mn3 Eu6 113.54(7) 2_556 7_556 ?
Sb9 Mn3 Eu6 130.43(7) . 7_556 ?
Sb4 Mn3 Eu6 54.80(4) 1_556 7_556 ?
Mn4 Mn3 Eu6 66.15(6) 2_556 7_556 ?
Eu3 Mn3 Eu6 65.30(4) 7_556 7_556 ?
Eu4 Mn3 Eu6 121.27(6) 1_556 7_556 ?
Sb5 Mn3 Eu2 113.11(7) 8_455 1_556 ?
Sb2 Mn3 Eu2 55.58(4) 2_556 1_556 ?
Sb9 Mn3 Eu2 141.63(7) . 1_556 ?
Sb4 Mn3 Eu2 58.37(4) 1_556 1_556 ?
Mn4 Mn3 Eu2 66.75(6) 2_556 1_556 ?
Eu3 Mn3 Eu2 124.55(6) 7_556 1_556 ?
Eu4 Mn3 Eu2 77.86(4) 1_556 1_556 ?
Eu6 Mn3 Eu2 73.21(4) 7_556 1_556 ?
Sb5 Mn3 Eu1 110.18(7) 8_455 . ?
Sb2 Mn3 Eu1 55.90(4) 2_556 . ?
Sb9 Mn3 Eu1 61.52(4) . . ?
Sb4 Mn3 Eu1 141.36(7) 1_556 . ?
Mn4 Mn3 Eu1 96.07(7) 2_556 . ?
Eu3 Mn3 Eu1 124.80(6) 7_556 . ?
Eu4 Mn3 Eu1 75.93(4) 1_556 . ?
Eu6 Mn3 Eu1 161.26(6) 7_556 . ?
Eu2 Mn3 Eu1 106.16(5) 1_556 . ?
Sb5 Mn4 Sb2 107.23(8) 7_556 . ?
Sb5 Mn4 Sb9 103.99(8) 7_556 7_556 ?
Sb2 Mn4 Sb9 116.59(8) . 7_556 ?
Sb5 Mn4 Sb4 109.38(8) 7_556 . ?
Sb2 Mn4 Sb4 112.33(8) . . ?
Sb9 Mn4 Sb4 106.86(7) 7_556 . ?
Sb5 Mn4 Mn3 55.44(6) 7_556 2_556 ?
Sb2 Mn4 Mn3 56.56(6) . 2_556 ?
Sb9 Mn4 Mn3 144.54(9) 7_556 2_556 ?
Sb4 Mn4 Mn3 107.38(9) . 2_556 ?
Sb5 Mn4 Eu4 72.10(5) 7_556 7 ?
Sb2 Mn4 Eu4 178.86(9) . 7 ?
Sb9 Mn4 Eu4 64.53(5) 7_556 7 ?
Sb4 Mn4 Eu4 67.21(5) . 7 ?
Mn3 Mn4 Eu4 122.46(8) 2_556 7 ?
Sb5 Mn4 Eu3 165.03(8) 7_556 . ?
Sb2 Mn4 Eu3 87.16(6) . . ?
Sb9 Mn4 Eu3 64.71(5) 7_556 . ?
Sb4 Mn4 Eu3 67.29(5) . . ?
Mn3 Mn4 Eu3 139.37(8) 2_556 . ?
Eu4 Mn4 Eu3 93.57(5) 7 . ?
Sb5 Mn4 Eu5 108.51(7) 7_556 . ?
Sb2 Mn4 Eu5 57.17(4) . . ?
Sb9 Mn4 Eu5 61.05(5) 7_556 . ?
Sb4 Mn4 Eu5 142.04(7) . . ?
Mn3 Mn4 Eu5 95.83(7) 2_556 . ?
Eu4 Mn4 Eu5 123.87(6) 7 . ?
Eu3 Mn4 Eu5 75.48(4) . . ?
Sb5 Mn4 Eu6 55.91(4) 7_556 7 ?
Sb2 Mn4 Eu6 114.00(7) . 7 ?
Sb9 Mn4 Eu6 129.24(7) 7_556 7 ?
Sb4 Mn4 Eu6 55.18(4) . 7 ?
Mn3 Mn4 Eu6 66.97(6) 2_556 7 ?
Eu4 Mn4 Eu6 64.86(4) 7 7 ?
Eu3 Mn4 Eu6 122.47(6) . 7 ?
Eu5 Mn4 Eu6 161.13(6) . 7 ?
Sb5 Mn4 Eu2 113.00(7) 7_556 . ?
Sb2 Mn4 Eu2 55.47(4) . . ?
Sb9 Mn4 Eu2 142.87(7) 7_556 . ?
Sb4 Mn4 Eu2 58.34(4) . . ?
Mn3 Mn4 Eu2 66.59(6) 2_556 . ?
Eu4 Mn4 Eu2 123.82(6) 7 . ?
Eu3 Mn4 Eu2 78.31(4) . . ?
Eu5 Mn4 Eu2 107.79(5) . . ?
Eu6 Mn4 Eu2 73.43(4) 7 . ?

loop_
_geom_bond_atom_site_label_1
_geom_bond_atom_site_label_2
_geom_bond_distance
_geom_bond_site_symmetry_2
_geom_bond_publ_flag
Eu1 Sb2 3.2367(9) . ?
Eu1 Sb2 3.2367(9) 2_556 ?
Eu1 Sb1 3.4087(11) . ?
Eu1 Sb1 3.4087(11) 5_566 ?
Eu1 Sb9 3.5038(11) 2_556 ?
Eu1 Sb9 3.5038(10) . ?
Eu1 Eu5 3.8321(6) . ?
Eu1 Eu5 3.8321(6) 2_556 ?
Eu1 Mn3 3.838(2) 2_556 ?
Eu1 Mn3 3.838(2) . ?
Eu2 Sb2 3.2203(9) 2 ?
Eu2 Sb2 3.2203(9) . ?
Eu2 Sb3 3.3013(11) . ?
Eu2 Sb3 3.3013(11) 5_565 ?
Eu2 Sb4 3.3602(11) 2 ?
Eu2 Sb4 3.3602(11) . ?
Eu2 Mn2 3.775(3) 5_565 ?
Eu2 Mn2 3.775(3) . ?
Eu2 Mn3 3.837(2) 1_554 ?
Eu2 Mn3 3.837(2) 2_556 ?
Eu2 Mn4 3.841(2) 2 ?
Eu2 Mn4 3.841(2) . ?
Eu3 Sb6 3.3819(12) . ?
Eu3 Sb9 3.4374(11) 7_556 ?
Eu3 Sb3 3.4414(12) . ?
Eu3 Mn3 3.503(2) 7_556 ?
Eu3 Mn1 3.512(2) . ?
Eu3 Sb8 3.5282(12) . ?
Eu3 Mn4 3.531(2) . ?
Eu3 Sb4 3.5568(12) . ?
Eu3 Sb4 3.5677(11) 7 ?
Eu3 Sb5 3.6462(12) 2_656 ?
Eu3 Eu4 3.9155(10) . ?
Eu3 Eu6 3.9684(7) . ?
Eu4 Sb1 3.3008(12) 1_554 ?
Eu4 Sb9 3.4088(11) 1_554 ?
Eu4 Sb3 3.4532(11) . ?
Eu4 Mn4 3.501(2) 7 ?
Eu4 Sb8 3.5042(12) . ?
Eu4 Mn2 3.518(2) . ?
Eu4 Sb4 3.5264(11) . ?
Eu4 Sb4 3.5322(12) 7 ?
Eu4 Mn3 3.535(2) 1_554 ?
Eu4 Sb5 3.6970(11) 1_554 ?
Eu4 Eu6 3.9295(8) . ?
Eu5 Sb2 3.2476(12) . ?
Eu5 Sb5 3.2829(12) . ?
Eu5 Sb9 3.4002(10) . ?
Eu5 Sb1 3.4066(10) . ?
Eu5 Sb6 3.4308(11) . ?
Eu5 Sb9 3.4318(10) 7_556 ?
Eu5 Eu7 3.7645(6) . ?
Eu5 Mn4 3.765(2) . ?
Eu5 Eu4 4.1973(9) 1_556 ?
Eu6 Sb4 3.1882(12) 7 ?
Eu6 Sb4 3.1882(12) 8 ?
Eu6 Sb5 3.2019(9) 1_554 ?
Eu6 Sb5 3.2019(9) 2_656 ?
Eu6 Sb8 3.2659(11) 5_665 ?
Eu6 Sb8 3.2659(11) . ?
Eu6 Mn4 3.810(2) 7 ?
Eu6 Mn4 3.810(2) 8 ?
Eu6 Mn3 3.834(2) 8_554 ?
Eu6 Mn3 3.834(2) 7_556 ?
Eu6 Eu4 3.9295(8) 2_655 ?
Eu7 Sb5 3.2634(9) 2_656 ?
Eu7 Sb5 3.2634(9) . ?
Eu7 Sb9 3.3508(11) 7_556 ?
Eu7 Sb9 3.3508(11) 8 ?
Eu7 Sb6 3.4318(11) 5_666 ?
Eu7 Sb6 3.4318(11) . ?
Eu7 Eu5 3.7645(6) 2_656 ?
Eu7 Eu3 4.1258(8) 2_656 ?
Sb1 Mn2 2.832(3) 1_556 ?
Sb1 Eu4 3.3008(12) 6_566 ?
Sb1 Eu4 3.3008(12) 1_556 ?
Sb1 Eu5 3.4066(10) 6_565 ?
Sb1 Eu1 3.4087(11) 5_566 ?
Sb2 Mn3 2.765(2) 2_556 ?
Sb2 Mn4 2.774(2) . ?
Sb2 Mn1 2.776(2) . ?
Sb2 Mn2 2.794(2) 5_565 ?
Sb3 Mn1 2.833(3) . ?
Sb3 Mn2 2.836(3) . ?
Sb3 Eu2 3.3013(11) 5_565 ?
Sb3 Eu3 3.4414(12) 6_565 ?
Sb3 Eu4 3.4532(11) 6_565 ?
Sb4 Mn4 2.792(2) . ?
Sb4 Mn3 2.800(2) 1_554 ?
Sb4 Sb4 2.9486(19) 7 ?
Sb4 Eu6 3.1882(12) 7 ?
Sb4 Eu4 3.5322(12) 7 ?
Sb4 Eu3 3.5677(11) 7 ?
Sb5 Mn4 2.679(2) 7_556 ?
Sb5 Mn3 2.680(2) 8 ?
Sb5 Sb7 3.0151(10) . ?
Sb5 Eu6 3.2019(9) 1_556 ?
Sb5 Eu3 3.6462(12) 2_656 ?
Sb5 Eu4 3.6970(11) 1_556 ?
Sb6 Mn1 2.856(3) . ?
Sb6 Eu3 3.3819(12) 6_565 ?
Sb6 Eu5 3.4308(11) 6_565 ?
Sb6 Eu7 3.4318(11) 5_666 ?
Sb7 Sb5 3.0151(10) 6_565 ?
Sb8 Sb8 3.074(3) 5_665 ?
Sb8 Eu6 3.2659(11) 5_665 ?
Sb8 Eu4 3.5042(12) 6_565 ?
Sb8 Eu3 3.5282(12) 6_565 ?
Sb9 Mn3 2.777(2) . ?
Sb9 Mn4 2.782(2) 7_556 ?
Sb9 Eu7 3.3508(11) 7_556 ?
Sb9 Eu4 3.4088(11) 1_556 ?
Sb9 Eu5 3.4318(10) 7_556 ?
Sb9 Eu3 3.4374(11) 7_556 ?
Mn1 Sb2 2.776(2) 6_565 ?
Mn1 Eu3 3.512(2) 6_565 ?
Mn1 Eu2 3.845(3) 5_565 ?
Mn2 Sb2 2.794(2) 5_565 ?
Mn2 Sb2 2.794(2) 2 ?
Mn2 Sb1 2.832(3) 1_554 ?
Mn2 Eu4 3.518(2) 6_565 ?
Mn2 Eu2 3.775(3) 5_565 ?
Mn3 Sb5 2.680(2) 8_455 ?
Mn3 Sb2 2.765(2) 2_556 ?
Mn3 Sb4 2.800(2) 1_556 ?
Mn3 Mn4 3.041(3) 2_556 ?
Mn3 Eu3 3.503(2) 7_556 ?
Mn3 Eu4 3.535(2) 1_556 ?
Mn3 Eu6 3.834(2) 7_556 ?
Mn3 Eu2 3.837(2) 1_556 ?
Mn4 Sb5 2.679(2) 7_556 ?
Mn4 Sb9 2.782(2) 7_556 ?
Mn4 Mn3 3.041(3) 2_556 ?
Mn4 Eu4 3.501(2) 7 ?
Mn4 Eu6 3.810(2) 7 ?
